data_4034097
loop_
_publ_author_name
'Kim, Jinwoo'
'Kim, Suhyeon'
'Kim, Dongwook'
'Chang, Sukbok'

_publ_section_title
;
 Ru-Catalyzed Deoxygenative Regioselective C8-H Arylation of Quinoline
 <i>N</i>-Oxides.
;
_journal_issue 20
_journal_name_full 'The Journal of organic chemistry'
_journal_page_first 13150
_journal_page_last 13158
_journal_paper_doi 10.1021/acs.joc.9b01548
_journal_volume 84
_journal_year 2019
_chemical_formula_sum 'C23 H21 F6 N O4 Ru'
_chemical_formula_weight 590.48
_space_group_crystal_system monoclinic
_space_group_IT_number 14
_space_group_name_Hall '-P 2ybc'
_space_group_name_H-M_alt 'P 1 21/c 1'
_atom_sites_solution_hydrogens geom
_audit_creation_method SHELXL-2018/3
_cell_angle_alpha 90
_cell_angle_beta 107.1339(12)
_cell_angle_gamma 90
_cell_formula_units_Z 4
_cell_length_a 8.1949(3)
_cell_length_b 34.3121(12)
_cell_length_c 8.5478(3)
_cell_measurement_reflns_used 9352
_cell_measurement_temperature 173(2)
_cell_measurement_theta_max 27.50
_cell_measurement_theta_min 3.06
_cell_volume 2296.84(14)
_computing_cell_refinement 'Bruker APEXIII'
_computing_data_collection 'Bruker APEXIII'
_computing_data_reduction 'Bruker SAINT'
_computing_molecular_graphics ORTEP
_computing_publication_material CIFTAB
_computing_structure_refinement SHELXL
_computing_structure_solution SHELXS
_diffrn_ambient_temperature 173(2)
_diffrn_measured_fraction_theta_full 0.997
_diffrn_measured_fraction_theta_max 0.995
_diffrn_measurement_device_type 'Photon 100 CMOS detector'
_diffrn_measurement_method 'phi and omega scans'
_diffrn_radiation_type MoK\a
_diffrn_radiation_wavelength 0.71073
_diffrn_reflns_av_R_equivalents 0.0400
_diffrn_reflns_av_unetI/netI 0.0249
_diffrn_reflns_Laue_measured_fraction_full 0.997
_diffrn_reflns_Laue_measured_fraction_max 0.995
_diffrn_reflns_limit_h_max 10
_diffrn_reflns_limit_h_min -10
_diffrn_reflns_limit_k_max 44
_diffrn_reflns_limit_k_min -44
_diffrn_reflns_limit_l_max 11
_diffrn_reflns_limit_l_min -11
_diffrn_reflns_number 40314
_diffrn_reflns_point_group_measured_fraction_full 0.997
_diffrn_reflns_point_group_measured_fraction_max 0.995
_diffrn_reflns_theta_full 25.242
_diffrn_reflns_theta_max 27.517
_diffrn_reflns_theta_min 3.085
_diffrn_source 'fine-focus sealed tube'
_exptl_absorpt_coefficient_mu 0.762
_exptl_absorpt_correction_T_max 0.7456
_exptl_absorpt_correction_T_min 0.6677
_exptl_absorpt_correction_type multi-scan
_exptl_absorpt_process_details SADABS
_exptl_crystal_colour yellow
_exptl_crystal_density_diffrn 1.708
_exptl_crystal_description plate
_exptl_crystal_F_000 1184
_exptl_crystal_size_max 0.347
_exptl_crystal_size_mid 0.128
_exptl_crystal_size_min 0.057
_refine_diff_density_max 0.488
_refine_diff_density_min -1.052
_refine_diff_density_rms 0.077
_refine_ls_extinction_coef 0.0030(2)
_refine_ls_extinction_expression Fc^*^=kFc[1+0.001xFc^2^\l^3^/sin(2\q)]^-1/4^
_refine_ls_extinction_method 'SHELXL-2018/3 (Sheldrick 2018)'
_refine_ls_goodness_of_fit_ref 1.214
_refine_ls_hydrogen_treatment constr
_refine_ls_matrix_type full
_refine_ls_number_parameters 320
_refine_ls_number_reflns 5258
_refine_ls_number_restraints 0
_refine_ls_restrained_S_all 1.214
_refine_ls_R_factor_all 0.0482
_refine_ls_R_factor_gt 0.0397
_refine_ls_shift/su_max 0.003
_refine_ls_shift/su_mean 0.000
_refine_ls_structure_factor_coef Fsqd
_refine_ls_weighting_details 'w=1/[\s^2^(Fo^2^)+4.6088P] where P=(Fo^2^+2Fc^2^)/3'
_refine_ls_weighting_scheme calc
_refine_ls_wR_factor_gt 0.0700
_refine_ls_wR_factor_ref 0.0719
_reflns_Friedel_coverage 0.000
_reflns_number_gt 4668
_reflns_number_total 5258
_reflns_threshold_expression 'I > 2\s(I)'
_cod_data_source_file jo9b01548_si_003.cif
_cod_data_source_block A19029_014
_cod_depositor_comments
;
The following automatic conversions were performed:

data item '_exptl_absorpt_correction_type' value 'MULTI-SCAN' was
changed to 'multi-scan' in accordance with the
/home/data/users/saulius/crontab/automatic-downloads/current/ACS/lib/dictionaries/cif_core.dic
dictionary named 'cif_core.dic' version 2.4.2 last updated on
2011-04-26.

Automatic conversion script
Id: cif_fix_values 6909 2019-04-08 15:41:33Z antanas 
;
_cod_original_sg_symbol_H-M 'P 21/c'
_cod_database_code 4034097
_shelx_shelxl_version_number 2018/3
_shelx_space_group_comment
;
The symmetry employed for this shelxl refinement is uniquely defined
by the following loop, which should always be used as a source of
symmetry information in preference to the above space-group names.
They are only intended as comments.
;
_shelx_estimated_absorpt_t_min 0.778
_shelx_estimated_absorpt_t_max 0.958

loop_
_space_group_symop_operation_xyz
'x, y, z'
'-x, y+1/2, -z+1/2'
'-x, -y, -z'
'x, -y-1/2, z-1/2'

loop_
_atom_site_label
_atom_site_type_symbol
_atom_site_fract_x
_atom_site_fract_y
_atom_site_fract_z
_atom_site_U_iso_or_equiv
_atom_site_adp_type
_atom_site_occupancy
_atom_site_site_symmetry_order
_atom_site_calc_flag
_atom_site_refinement_flags_posn
_atom_site_refinement_flags_adp
Ru1 Ru 0.62153(3) 0.61760(2) 0.25193(3) 0.01772(8) Uani 1 1 d . .
N1 N 0.8002(3) 0.63126(7) 0.4854(3) 0.0192(5) Uani 1 1 d . .
C1 C 0.8569(4) 0.66756(8) 0.5043(4) 0.0240(6) Uani 1 1 d . .
H1 H 0.815452 0.685043 0.415191 0.029 Uiso 1 1 calc R U
C2 C 0.9744(4) 0.68194(9) 0.6471(4) 0.0270(6) Uani 1 1 d . .
H2 H 1.011763 0.708255 0.653292 0.032 Uiso 1 1 calc R U
C3 C 1.0336(4) 0.65746(9) 0.7767(4) 0.0250(6) Uani 1 1 d . .
H3 H 1.111231 0.666645 0.875653 0.030 Uiso 1 1 calc R U
C4 C 0.9789(3) 0.61837(9) 0.7627(3) 0.0202(5) Uani 1 1 d . .
C5 C 0.8613(3) 0.60548(8) 0.6139(3) 0.0193(5) Uani 1 1 d . .
C6 C 0.8108(4) 0.56604(8) 0.5997(4) 0.0238(6) Uani 1 1 d . .
H6 H 0.733356 0.556937 0.500499 0.029 Uiso 1 1 calc R U
C7 C 0.8716(4) 0.54085(9) 0.7266(4) 0.0282(6) Uani 1 1 d . .
H7 H 0.835539 0.514420 0.715194 0.034 Uiso 1 1 calc R U
C8 C 0.9881(4) 0.55363(9) 0.8752(4) 0.0287(7) Uani 1 1 d . .
H8 H 1.029988 0.535737 0.962679 0.034 Uiso 1 1 calc R U
C9 C 1.0402(4) 0.59130(9) 0.8933(3) 0.0246(6) Uani 1 1 d . .
H9 H 1.118048 0.599693 0.993568 0.030 Uiso 1 1 calc R U
O1 O 0.4813(2) 0.59646(6) 0.4007(2) 0.0234(4) Uani 1 1 d . .
O2 O 0.2910(3) 0.55300(7) 0.2522(3) 0.0443(6) Uani 1 1 d . .
C10 C 0.3569(4) 0.57306(8) 0.3700(3) 0.0231(6) Uani 1 1 d . .
C11 C 0.2812(4) 0.57191(10) 0.5148(4) 0.0348(8) Uani 1 1 d . .
F1 F 0.3962(3) 0.56269(10) 0.6536(3) 0.0771(9) Uani 1 1 d . .
F2 F 0.1539(3) 0.54681(7) 0.4935(3) 0.0494(6) Uani 1 1 d . .
F3 F 0.2190(4) 0.60651(8) 0.5372(4) 0.0841(10) Uani 1 1 d . .
O3 O 0.5078(2) 0.66950(5) 0.3001(2) 0.0216(4) Uani 1 1 d . .
O4 O 0.2323(3) 0.65309(7) 0.1765(3) 0.0392(6) Uani 1 1 d . .
C12 C 0.3469(4) 0.67385(8) 0.2571(3) 0.0221(6) Uani 1 1 d . .
C13 C 0.2892(4) 0.71285(9) 0.3124(4) 0.0306(7) Uani 1 1 d . .
F4 F 0.4098(3) 0.73250(6) 0.4191(3) 0.0562(6) Uani 1 1 d . .
F5 F 0.2294(4) 0.73594(8) 0.1842(3) 0.0813(9) Uani 1 1 d . .
F6 F 0.1637(4) 0.70827(8) 0.3764(4) 0.0803(10) Uani 1 1 d . .
C14 C 0.6955(5) 0.52220(10) 0.1929(5) 0.0446(9) Uani 1 1 d . .
H14A H 0.700395 0.505109 0.102521 0.067 Uiso 1 1 calc R U
H14B H 0.596795 0.515157 0.229517 0.067 Uiso 1 1 calc R U
H14C H 0.800350 0.519205 0.283933 0.067 Uiso 1 1 calc R U
C15 C 0.6786(4) 0.56393(9) 0.1355(4) 0.0284(7) Uani 1 1 d . .
C16 C 0.5171(4) 0.57908(9) 0.0425(3) 0.0262(6) Uani 1 1 d . .
H16 H 0.411796 0.563742 0.037041 0.031 Uiso 1 1 calc R U
C17 C 0.4996(4) 0.61741(9) -0.0127(3) 0.0244(6) Uani 1 1 d . .
H17 H 0.382292 0.628628 -0.056684 0.029 Uiso 1 1 calc R U
C18 C 0.6435(4) 0.64311(9) 0.0235(3) 0.0238(6) Uani 1 1 d . .
C19 C 0.8037(4) 0.62858(9) 0.1148(3) 0.0254(6) Uani 1 1 d . .
H19 H 0.900082 0.647164 0.159953 0.030 Uiso 1 1 calc R U
C20 C 0.8198(4) 0.58924(9) 0.1708(4) 0.0273(7) Uani 1 1 d . .
H20 H 0.927536 0.581152 0.254936 0.033 Uiso 1 1 calc R U
C21 C 0.6125(4) 0.68462(9) -0.0376(4) 0.0313(7) Uani 1 1 d . .
H21 H 0.510336 0.694638 -0.009067 0.038 Uiso 1 1 calc R U
C22 C 0.7605(5) 0.71213(11) 0.0368(5) 0.0486(10) Uani 1 1 d . .
H22A H 0.783545 0.712721 0.155953 0.073 Uiso 1 1 calc R U
H22B H 0.730968 0.738395 -0.007594 0.073 Uiso 1 1 calc R U
H22C H 0.862402 0.703015 0.009956 0.073 Uiso 1 1 calc R U
C23 C 0.5694(5) 0.68413(12) -0.2250(4) 0.0444(9) Uani 1 1 d . .
H23A H 0.665126 0.672891 -0.256426 0.067 Uiso 1 1 calc R U
H23B H 0.548739 0.710821 -0.266949 0.067 Uiso 1 1 calc R U
H23C H 0.466779 0.668356 -0.271230 0.067 Uiso 1 1 calc R U

loop_
_atom_site_aniso_label
_atom_site_aniso_U_11
_atom_site_aniso_U_22
_atom_site_aniso_U_33
_atom_site_aniso_U_23
_atom_site_aniso_U_13
_atom_site_aniso_U_12
Ru1 0.01525(11) 0.02095(12) 0.01629(11) -0.00227(9) 0.00360(7) 0.00131(9)
N1 0.0169(11) 0.0231(12) 0.0175(11) -0.0013(9) 0.0049(9) -0.0007(9)
C1 0.0218(14) 0.0250(15) 0.0246(15) 0.0022(12) 0.0060(12) -0.0028(12)
C2 0.0257(15) 0.0233(15) 0.0298(16) -0.0050(12) 0.0047(13) -0.0066(12)
C3 0.0181(14) 0.0292(16) 0.0255(15) -0.0071(12) 0.0031(12) -0.0013(11)
C4 0.0139(12) 0.0270(14) 0.0200(13) -0.0051(12) 0.0055(10) 0.0014(11)
C5 0.0148(12) 0.0231(14) 0.0215(14) -0.0032(11) 0.0078(11) 0.0019(10)
C6 0.0219(14) 0.0231(14) 0.0266(15) -0.0032(12) 0.0075(12) -0.0016(11)
C7 0.0295(15) 0.0230(14) 0.0320(17) -0.0009(12) 0.0090(13) 0.0015(13)
C8 0.0296(16) 0.0322(17) 0.0241(15) 0.0061(13) 0.0074(13) 0.0083(13)
C9 0.0215(14) 0.0316(16) 0.0192(14) -0.0036(12) 0.0037(11) 0.0039(12)
O1 0.0191(10) 0.0303(11) 0.0201(10) -0.0023(8) 0.0049(8) -0.0049(8)
O2 0.0550(16) 0.0464(15) 0.0327(13) -0.0114(11) 0.0151(12) -0.0279(13)
C10 0.0217(14) 0.0252(15) 0.0212(14) 0.0046(11) 0.0046(11) 0.0011(12)
C11 0.0307(17) 0.042(2) 0.0333(18) -0.0020(15) 0.0125(14) -0.0100(15)
F1 0.0552(15) 0.145(3) 0.0273(12) 0.0155(14) 0.0072(11) -0.0309(16)
F2 0.0399(12) 0.0615(14) 0.0524(13) 0.0002(11) 0.0224(10) -0.0230(10)
F3 0.106(2) 0.0528(16) 0.135(3) -0.0205(16) 0.100(2) -0.0080(15)
O3 0.0202(10) 0.0205(10) 0.0240(10) -0.0016(8) 0.0063(8) 0.0031(8)
O4 0.0255(11) 0.0394(13) 0.0427(14) -0.0185(11) -0.0056(10) 0.0023(10)
C12 0.0210(14) 0.0267(15) 0.0185(13) -0.0017(11) 0.0057(11) 0.0035(11)
C13 0.0278(16) 0.0304(17) 0.0343(17) -0.0022(13) 0.0103(14) 0.0043(13)
F4 0.0492(13) 0.0366(12) 0.0752(16) -0.0286(11) 0.0066(12) 0.0007(10)
F5 0.112(2) 0.0534(16) 0.0688(18) 0.0219(13) 0.0107(16) 0.0449(16)
F6 0.0766(18) 0.0666(17) 0.130(3) -0.0420(17) 0.0806(19) -0.0171(14)
C14 0.061(2) 0.0244(17) 0.047(2) -0.0054(15) 0.0137(19) 0.0101(17)
C15 0.0354(17) 0.0283(16) 0.0235(15) -0.0036(12) 0.0118(13) 0.0082(13)
C16 0.0281(15) 0.0305(16) 0.0194(14) -0.0091(12) 0.0063(12) -0.0020(13)
C17 0.0213(13) 0.0338(15) 0.0176(13) -0.0066(12) 0.0049(11) 0.0048(13)
C18 0.0244(14) 0.0297(15) 0.0191(14) -0.0008(11) 0.0089(11) 0.0030(12)
C19 0.0225(14) 0.0353(17) 0.0203(14) -0.0029(12) 0.0096(12) 0.0008(12)
C20 0.0239(15) 0.0386(17) 0.0196(14) -0.0013(12) 0.0066(12) 0.0118(13)
C21 0.0328(17) 0.0346(17) 0.0291(17) 0.0071(13) 0.0131(14) 0.0047(14)
C22 0.055(2) 0.039(2) 0.050(2) 0.0092(17) 0.0137(19) -0.0086(18)
C23 0.050(2) 0.057(2) 0.0279(18) 0.0147(16) 0.0147(16) 0.0058(19)

loop_
_atom_type_symbol
_atom_type_description
_atom_type_scat_dispersion_real
_atom_type_scat_dispersion_imag
_atom_type_scat_source
C C 0.0033 0.0016 'International Tables Vol C Tables 4.2.6.8 and 6.1.1.4'
H H 0.0000 0.0000 'International Tables Vol C Tables 4.2.6.8 and 6.1.1.4'
N N 0.0061 0.0033 'International Tables Vol C Tables 4.2.6.8 and 6.1.1.4'
O O 0.0106 0.0060 'International Tables Vol C Tables 4.2.6.8 and 6.1.1.4'
F F 0.0171 0.0103 'International Tables Vol C Tables 4.2.6.8 and 6.1.1.4'
Ru Ru -1.2594 0.8363 'International Tables Vol C Tables 4.2.6.8 and 6.1.1.4'

loop_
_geom_angle_atom_site_label_1
_geom_angle_atom_site_label_2
_geom_angle_atom_site_label_3
_geom_angle
O1 Ru1 O3 79.58(8)
O1 Ru1 N1 81.74(8)
O3 Ru1 N1 81.59(8)
O1 Ru1 C20 129.65(10)
O3 Ru1 C20 148.85(10)
N1 Ru1 C20 91.44(10)
O1 Ru1 C19 167.41(10)
O3 Ru1 C19 111.77(10)
N1 Ru1 C19 94.26(10)
C20 Ru1 C19 38.15(12)
O1 Ru1 C16 97.83(10)
O3 Ru1 C16 125.60(10)
N1 Ru1 C16 152.48(10)
C20 Ru1 C16 67.52(11)
C19 Ru1 C16 80.19(11)
O1 Ru1 C17 117.71(9)
O3 Ru1 C17 96.38(9)
N1 Ru1 C17 159.92(10)
C20 Ru1 C17 79.96(11)
C19 Ru1 C17 67.80(11)
C16 Ru1 C17 37.07(11)
O1 Ru1 C18 152.61(9)
O3 Ru1 C18 89.65(9)
N1 Ru1 C18 121.79(10)
C20 Ru1 C18 68.29(11)
C19 Ru1 C18 37.46(10)
C16 Ru1 C18 68.14(11)
C17 Ru1 C18 38.13(11)
O1 Ru1 C15 102.33(10)
O3 Ru1 C15 163.36(10)
N1 Ru1 C15 115.05(10)
C20 Ru1 C15 37.42(12)
C19 Ru1 C15 68.47(12)
C16 Ru1 C15 37.88(11)
C17 Ru1 C15 67.93(11)
C18 Ru1 C15 81.24(11)
C1 N1 C5 118.3(2)
C1 N1 Ru1 115.91(19)
C5 N1 Ru1 125.82(18)
N1 C1 C2 124.3(3)
N1 C1 H1 117.9
C2 C1 H1 117.9
C3 C2 C1 118.7(3)
C3 C2 H2 120.7
C1 C2 H2 120.7
C2 C3 C4 119.4(3)
C2 C3 H3 120.3
C4 C3 H3 120.3
C3 C4 C5 119.2(3)
C3 C4 C9 121.6(3)
C5 C4 C9 119.2(3)
N1 C5 C6 121.1(2)
N1 C5 C4 120.2(2)
C6 C5 C4 118.7(3)
C7 C6 C5 120.8(3)
C7 C6 H6 119.6
C5 C6 H6 119.6
C6 C7 C8 120.7(3)
C6 C7 H7 119.7
C8 C7 H7 119.7
C9 C8 C7 120.3(3)
C9 C8 H8 119.9
C7 C8 H8 119.9
C8 C9 C4 120.4(3)
C8 C9 H9 119.8
C4 C9 H9 119.8
C10 O1 Ru1 130.71(18)
O2 C10 O1 132.1(3)
O2 C10 C11 117.9(3)
O1 C10 C11 109.9(2)
F1 C11 F2 107.0(3)
F1 C11 F3 106.7(3)
F2 C11 F3 106.3(3)
F1 C11 C10 112.3(3)
F2 C11 C10 113.2(3)
F3 C11 C10 110.8(3)
C12 O3 Ru1 121.64(18)
O4 C12 O3 131.1(3)
O4 C12 C13 115.3(3)
O3 C12 C13 113.6(2)
F6 C13 F4 107.1(3)
F6 C13 F5 105.8(3)
F4 C13 F5 106.6(3)
F6 C13 C12 112.0(3)
F4 C13 C12 115.0(3)
F5 C13 C12 109.7(3)
C15 C14 H14A 109.5
C15 C14 H14B 109.5
H14A C14 H14B 109.5
C15 C14 H14C 109.5
H14A C14 H14C 109.5
H14B C14 H14C 109.5
C20 C15 C16 117.7(3)
C20 C15 C14 121.8(3)
C16 C15 C14 120.6(3)
C20 C15 Ru1 70.02(17)
C16 C15 Ru1 70.25(16)
C14 C15 Ru1 131.1(2)
C17 C16 C15 121.3(3)
C17 C16 Ru1 71.49(16)
C15 C16 Ru1 71.87(17)
C17 C16 H16 118.7
C15 C16 H16 118.7
Ru1 C16 H16 118.7
C16 C17 C18 120.9(3)
C16 C17 Ru1 71.44(16)
C18 C17 Ru1 71.23(16)
C16 C17 H17 118.9
C18 C17 H17 118.9
Ru1 C17 H17 118.9
C19 C18 C17 118.5(3)
C19 C18 C21 124.0(3)
C17 C18 C21 117.5(3)
C19 C18 Ru1 70.88(16)
C17 C18 Ru1 70.63(16)
C21 C18 Ru1 129.3(2)
C18 C19 C20 120.1(3)
C18 C19 Ru1 71.67(16)
C20 C19 Ru1 70.55(16)
C18 C19 H19 119.3
C20 C19 H19 119.3
Ru1 C19 H19 119.3
C15 C20 C19 121.6(3)
C15 C20 Ru1 72.56(17)
C19 C20 Ru1 71.30(16)
C15 C20 H20 118.6
C19 C20 H20 118.6
Ru1 C20 H20 118.6
C18 C21 C22 114.1(3)
C18 C21 C23 108.3(3)
C22 C21 C23 110.7(3)
C18 C21 H21 107.8
C22 C21 H21 107.8
C23 C21 H21 107.8
C21 C22 H22A 109.5
C21 C22 H22B 109.5
H22A C22 H22B 109.5
C21 C22 H22C 109.5
H22A C22 H22C 109.5
H22B C22 H22C 109.5
C21 C23 H23A 109.5
C21 C23 H23B 109.5
H23A C23 H23B 109.5
C21 C23 H23C 109.5
H23A C23 H23C 109.5
H23B C23 H23C 109.5

loop_
_geom_bond_atom_site_label_1
_geom_bond_atom_site_label_2
_geom_bond_distance
Ru1 O1 2.0796(19)
Ru1 O3 2.1064(19)
Ru1 N1 2.151(2)
Ru1 C20 2.175(3)
Ru1 C19 2.185(3)
Ru1 C16 2.186(3)
Ru1 C17 2.187(3)
Ru1 C18 2.195(3)
Ru1 C15 2.208(3)
N1 C1 1.323(4)
N1 C5 1.384(4)
C1 C2 1.403(4)
C1 H1 0.9500
C2 C3 1.361(4)
C2 H2 0.9500
C3 C4 1.408(4)
C3 H3 0.9500
C4 C5 1.421(4)
C4 C9 1.425(4)
C5 C6 1.410(4)
C6 C7 1.361(4)
C6 H6 0.9500
C7 C8 1.416(4)
C7 H7 0.9500
C8 C9 1.356(4)
C8 H8 0.9500
C9 H9 0.9500
O1 C10 1.263(3)
O2 C10 1.208(4)
C10 C11 1.540(4)
C11 F1 1.318(4)
C11 F2 1.323(4)
C11 F3 1.328(4)
O3 C12 1.269(3)
O4 C12 1.217(3)
C12 C13 1.540(4)
C13 F6 1.309(4)
C13 F4 1.316(4)
C13 F5 1.324(4)
C14 C15 1.507(4)
C14 H14A 0.9800
C14 H14B 0.9800
C14 H14C 0.9800
C15 C20 1.406(4)
C15 C16 1.426(4)
C16 C17 1.390(4)
C16 H16 1.0000
C17 C18 1.432(4)
C17 H17 1.0000
C18 C19 1.406(4)
C18 C21 1.512(4)
C19 C20 1.425(4)
C19 H19 1.0000
C20 H20 1.0000
C21 C22 1.520(5)
C21 C23 1.535(4)
C21 H21 1.0000
C22 H22A 0.9800
C22 H22B 0.9800
C22 H22C 0.9800
C23 H23A 0.9800
C23 H23B 0.9800
C23 H23C 0.9800

loop_
_geom_torsion_atom_site_label_1
_geom_torsion_atom_site_label_2
_geom_torsion_atom_site_label_3
_geom_torsion_atom_site_label_4
_geom_torsion
C5 N1 C1 C2 -0.7(4)
Ru1 N1 C1 C2 -179.7(2)
N1 C1 C2 C3 -0.8(5)
C1 C2 C3 C4 1.4(4)
C2 C3 C4 C5 -0.7(4)
C2 C3 C4 C9 178.5(3)
C1 N1 C5 C6 -177.7(3)
Ru1 N1 C5 C6 1.2(4)
C1 N1 C5 C4 1.4(4)
Ru1 N1 C5 C4 -179.67(18)
C3 C4 C5 N1 -0.8(4)
C9 C4 C5 N1 -179.9(2)
C3 C4 C5 C6 178.3(2)
C9 C4 C5 C6 -0.8(4)
N1 C5 C6 C7 179.9(3)
C4 C5 C6 C7 0.8(4)
C5 C6 C7 C8 -0.5(5)
C6 C7 C8 C9 0.2(5)
C7 C8 C9 C4 -0.3(4)
C3 C4 C9 C8 -178.6(3)
C5 C4 C9 C8 0.6(4)
Ru1 O1 C10 O2 8.1(5)
Ru1 O1 C10 C11 -171.2(2)
O2 C10 C11 F1 124.4(3)
O1 C10 C11 F1 -56.2(4)
O2 C10 C11 F2 3.0(4)
O1 C10 C11 F2 -177.6(3)
O2 C10 C11 F3 -116.3(3)
O1 C10 C11 F3 63.0(4)
Ru1 O3 C12 O4 -5.6(5)
Ru1 O3 C12 C13 176.62(18)
O4 C12 C13 F6 47.7(4)
O3 C12 C13 F6 -134.2(3)
O4 C12 C13 F4 170.3(3)
O3 C12 C13 F4 -11.6(4)
O4 C12 C13 F5 -69.5(4)
O3 C12 C13 F5 108.6(3)
C20 C15 C16 C17 0.6(4)
C14 C15 C16 C17 -179.4(3)
Ru1 C15 C16 C17 53.8(2)
C20 C15 C16 Ru1 -53.3(2)
C14 C15 C16 Ru1 126.8(3)
C15 C16 C17 C18 -0.6(4)
Ru1 C16 C17 C18 53.4(2)
C15 C16 C17 Ru1 -54.0(2)
C16 C17 C18 C19 0.7(4)
Ru1 C17 C18 C19 54.2(2)
C16 C17 C18 C21 -178.5(3)
Ru1 C17 C18 C21 -125.0(2)
C16 C17 C18 Ru1 -53.5(2)
C17 C18 C19 C20 -0.7(4)
C21 C18 C19 C20 178.4(3)
Ru1 C18 C19 C20 53.3(2)
C17 C18 C19 Ru1 -54.0(2)
C21 C18 C19 Ru1 125.1(3)
C16 C15 C20 C19 -0.6(4)
C14 C15 C20 C19 179.3(3)
Ru1 C15 C20 C19 -54.0(2)
C16 C15 C20 Ru1 53.4(2)
C14 C15 C20 Ru1 -126.7(3)
C18 C19 C20 C15 0.7(4)
Ru1 C19 C20 C15 54.6(2)
C18 C19 C20 Ru1 -53.8(2)
C19 C18 C21 C22 -12.1(4)
C17 C18 C21 C22 167.0(3)
Ru1 C18 C21 C22 80.3(4)
C19 C18 C21 C23 111.6(3)
C17 C18 C21 C23 -69.2(3)
Ru1 C18 C21 C23 -155.9(2)
